data_7702653
loop_
_publ_author_name
'Aza\"is, Thierry'
'Bonhomme, Christian'
'Bonhomme-Coury, Laure'
'Vaissermann, Jacqueline'
'Millot, Yannick'
'Man, Pascal P.'
'Bertani, Philippe'
'Hirschinger, J\'er\^ome'
'Livage, Jacques'

_publ_section_title
;
 Cubane shaped clusters, precursors for aluminophosphate frameworks: a
 solid state multinuclear NMR study, in time and frequency domains
;
_journal_issue 4
_journal_name_full 'Journal of the Chemical Society, Dalton Transactions'
_journal_page_first 609
_journal_paper_doi 10.1039/b104774b
_journal_year 2002
_chemical_compound_source
;
?
;
_chemical_formula_moiety ' (C24 H76 Al4 O28 P4) 4+, 4 (Br 1-),4(C2 H6 O1) '
_chemical_formula_sum 'C32 H100 Al4 Br4 O32 P4'
_chemical_formula_weight 1548.4
_space_group_IT_number 82
_space_group_name_Hall 'I -4'
_space_group_name_H-M_alt 'I -4'
_symmetry_cell_setting tetragonal
_symmetry_space_group_name_H-M 'I -4'
_atom_sites_solution_hydrogens geom
_atom_sites_solution_primary direct
_cell_angle_alpha 90
_cell_angle_beta 90
_cell_angle_gamma 90
_cell_formula_units_Z 2
_cell_length_a 15.425(4)
_cell_length_b 15.425(6)
_cell_length_c 14.712(4)
_cell_measurement_reflns_used 25
_cell_measurement_temperature 163
_cell_measurement_theta_max 14.2
_cell_measurement_theta_min 14
_cell_volume 3500.4(19)
_diffrn_ambient_temperature 163
_diffrn_measurement_device 'Enraf-nonius CAD4 '
_diffrn_measurement_method 2\q/\w
_diffrn_radiation_monochromator graphite
_diffrn_radiation_type 'Mo K\a'
_diffrn_radiation_wavelength 0.71069
_diffrn_reflns_av_R_equivalents 0.06
_diffrn_reflns_limit_h_max 18
_diffrn_reflns_limit_h_min 0
_diffrn_reflns_limit_k_max 18
_diffrn_reflns_limit_k_min 0
_diffrn_reflns_limit_l_max 17
_diffrn_reflns_limit_l_min 0
_diffrn_reflns_number 1743
_diffrn_reflns_theta_max 25
_diffrn_reflns_theta_min 1
_diffrn_standards_decay_% 12.13
_diffrn_standards_interval_time 3600
_diffrn_standards_number 2
_exptl_absorpt_coefficient_mu 2.49
_exptl_absorpt_correction_type none
_exptl_crystal_colour 'colourless '
_exptl_crystal_density_diffrn 1.45
_exptl_crystal_description block
_exptl_crystal_F_000 1558.61
_exptl_crystal_size_max 0.4
_exptl_crystal_size_mid 0.3
_exptl_crystal_size_min 0.2
_refine_diff_density_max 0.69
_refine_diff_density_min -0.71
_refine_ls_extinction_coef 34.4
_refine_ls_extinction_method 'Larson 1970 Crystallographic Computing eq 22'
_refine_ls_goodness_of_fit_obs 1.0369
_refine_ls_hydrogen_treatment
;
H atoms placed geometrically after each cycle
;
_refine_ls_matrix_type full
_refine_ls_number_parameters 173
_refine_ls_number_reflns 1347
_refine_ls_R_factor_obs 0.0589
_refine_ls_shift/esd_max 0.343220
_refine_ls_structure_factor_coef F
_refine_ls_weighting_scheme
;
Chebychev polynomial (Carruthers & Watkin, 1979)
;
_refine_ls_wR_factor_obs 0.0726
_reflns_number_observed 1347
_reflns_number_total 1616
_reflns_observed_criterion >3.00\s(I)
_cod_data_source_file b104774b.txt
_cod_data_source_block 2
_cod_depositor_comments
;
The following automatic conversions were performed:

data item '_symmetry_cell_setting' value 'Tetragonal' was changed to
'tetragonal' in accordance with the
/home/saulius/struct/COD-crude-data/automatic-downloads/DataCite-retrospective/RSC/depositions/lib/dictionaries/cif_core.dic
dictionary named 'cif_core.dic' version 2.4.2 last updated on
2011-04-26.

data item '_atom_sites_solution_primary' value 'Direct_Methods' was
changed to 'direct'.

data item '_atom_sites_solution_hydrogens' value 'Geometric' was
changed to 'geom'.

Automatic conversion script
Id: cif_fix_values 6909 2019-04-08 15:41:33Z antanas 
;
_cod_original_cell_volume 3500(2)
_cod_original_sg_symbol_H-M 'I -4 '
_cod_original_formula_sum ' C32 H100 Al4 Br4 O32 P4  '
_cod_database_code 7702653

loop_
_symmetry_equiv_pos_as_xyz
x,y,z
x+1/2,y+1/2,z+1/2
y,-x,-z
y+1/2,-x+1/2,-z+1/2
-x,-y,z
-x+1/2,-y+1/2,z+1/2
-y,x,-z
-y+1/2,x+1/2,-z+1/2

loop_
_atom_site_aniso_label
_atom_site_aniso_U_11
_atom_site_aniso_U_22
_atom_site_aniso_U_33
_atom_site_aniso_U_23
_atom_site_aniso_U_13
_atom_site_aniso_U_12
AL1 0.013(1) 0.018(1) 0.018(1) -0.000(1) 0.003(1) 0.001(1)
P1 0.013(1) 0.013(1) 0.018(1) -0.001(1) -0.002(1) -0.0015(9)
O1 0.026(4) 0.030(4) 0.022(4) -0.006(4) 0.000(3) -0.004(3)
O2 0.017(4) 0.018(3) 0.029(4) 0.004(3) 0.007(3) 0.003(3)
O4 0.025(4) 0.026(4) 0.018(4) -0.007(3) 0.003(3) 0.002(3)
O3 0.026(4) 0.021(4) 0.018(4) -0.002(3) 0.002(3) 0.004(3)
O5 0.024(4) 0.025(4) 0.016(3) 0.003(3) -0.003(3) 0.001(3)
O6 0.014(4) 0.023(4) 0.045(5) 0.002(4) 0.006(4) -0.004(3)
O7 0.031(4) 0.018(3) 0.008(3) 0.004(3) 0.011(3) 0.007(3)
O8 0.083(8) 0.068(7) 0.028(5) -0.036(5) 0.030(5) -0.036(6)
C1 0.18(2) 0.05(1) 0.032(9) 0.019(8) 0.01(1) -0.06(1)
C2 0.021(7) 0.042(9) 0.25(4) 0.01(2) 0.00(1) -0.008(6)
C3 0.060(8) 0.023(6) 0.038(7) 0.011(5) 0.014(7) 0.005(6)
C4 0.07(1) 0.12(2) 0.08(2) -0.06(1) 0.03(1) -0.04(1)
C12 0.11(2) 0.07(1) 0.05(1) 0.012(9) 0.00(1) -0.01(1)
C22 0.39(8) 0.27(6) 0.04(2) -0.05(2) -0.00(3) -0.12(5)
C32 0.11(2) 0.08(1) 0.05(1) 0.01(1) 0.00(1) 0.05(1)
C42 0.25(5) 0.07(2) 0.40(9) -0.01(4) 0.14(6) -0.01(3)
BR1 0.0355(7) 0.0311(7) 0.0302(6) -0.0045(5) 0.0104(5) 0.0141(5)

loop_
_atom_site_label
_atom_site_fract_x
_atom_site_fract_y
_atom_site_fract_z
_atom_site_U_iso_or_equiv
_atom_site_occupancy
_atom_site_thermal_displace_type
AL1 0.1452(2) 0.9393(2) 0.3830(2) 0.0161 1.0000 Uani
P1 -0.0515(2) 0.8706(2) 0.4033(2) 0.0146 1.0000 Uani
O1 -0.0818(5) 0.8008(5) 0.3313(6) 0.0251 1.0000 Uani
O2 0.0443(4) 0.8779(4) 0.3848(5) 0.0196 1.0000 Uani
O4 0.1666(5) 0.9292(5) 0.5042(5) 0.0217 1.0000 Uani
O3 0.0995(5) 1.0470(5) 0.3848(5) 0.0209 1.0000 Uani
O5 0.1365(5) 0.9377(5) 0.2506(5) 0.0209 1.0000 Uani
O6 0.2599(5) 0.9933(5) 0.3649(6) 0.0232 1.0000 Uani
O7 0.2082(5) 0.8321(5) 0.3658(5) 0.0130 1.0000 Uani
O8 0.0392(8) 0.8105(7) 0.1853(7) 0.0303 1.0000 Uani
C1 0.152(2) 1.003(1) 0.187(1) 0.0456 1.0000 Uani
C2 0.341(1) 0.970(1) 0.409(3) 0.0586 1.0000 Uani
C3 0.192(1) 0.7504(8) 0.412(1) 0.0349 1.0000 Uani
C4 0.062(1) 0.734(2) 0.143(2) 0.0685 1.0000 Uani
C12 0.140(2) 0.986(1) 0.095(1) 0.0682 1.0000 Uani
C22 0.410(3) 0.951(3) 0.354(2) 0.1445 1.0000 Uani
C32 0.270(2) 0.699(1) 0.423(1) 0.0687 1.0000 Uani
C42 0.041(4) 0.653(2) 0.173(5) 0.1796 1.0000 Uani
BR1 0.30524(8) 0.78832(7) 0.17677(8) 0.0280 1.0000 Uani
H11 0.1138 1.0526 0.2024 0.0500 1.0000 Uiso
H12 0.2144 1.0204 0.1940 0.0500 1.0000 Uiso
H121 0.1545 1.0398 0.0596 0.0700 1.0000 Uiso
H122 0.0784 0.9701 0.0844 0.0700 1.0000 Uiso
H123 0.1789 0.9379 0.0759 0.0700 1.0000 Uiso
H21 0.3585 1.0204 0.4481 0.0600 1.0000 Uiso
H22 0.3300 0.9185 0.4479 0.0600 1.0000 Uiso
H221 0.4613 0.9367 0.3923 0.1400 1.0000 Uiso
H222 0.4234 1.0025 0.3150 0.1400 1.0000 Uiso
H223 0.3948 0.9006 0.3147 0.1400 1.0000 Uiso
H31 0.1677 0.7631 0.4739 0.0400 1.0000 Uiso
H32 0.1490 0.7162 0.3764 0.0400 1.0000 Uiso
H321 0.2560 0.6439 0.4551 0.0700 1.0000 Uiso
H322 0.3137 0.7326 0.4592 0.0700 1.0000 Uiso
H323 0.2949 0.6857 0.3616 0.0700 1.0000 Uiso
H41 0.1268 0.7349 0.1400 0.0700 1.0000 Uiso
H42 0.0375 0.7382 0.0804 0.0700 1.0000 Uiso
H421 0.0650 0.6083 0.1306 0.1900 1.0000 Uiso
H422 0.0655 0.6434 0.2353 0.1900 1.0000 Uiso
H423 -0.0238 0.6467 0.1757 0.1900 1.0000 Uiso

loop_
_atom_type_symbol
_atom_type_scat_dispersion_real
_atom_type_scat_dispersion_imag
_atom_type_scat_Cromer_Mann_a1
_atom_type_scat_Cromer_Mann_b1
_atom_type_scat_Cromer_Mann_a2
_atom_type_scat_Cromer_Mann_b2
_atom_type_scat_Cromer_Mann_a3
_atom_type_scat_Cromer_Mann_b3
_atom_type_scat_Cromer_Mann_a4
_atom_type_scat_Cromer_Mann_b4
_atom_type_scat_Cromer_Mann_c
_atom_type_scat_source
'C   ' 0.0020 0.0020 2.3100 20.8439 1.0200 10.2075 1.5886 0.5687 0.8650 51.6512 0.2156 International_Tables_Vol_IV_Table_2.2B
'H   ' 0.0000 0.0000 0.4930 10.5109 0.3229 26.1257 0.1402 3.1424 0.0408 57.7997 0.0030 International_Tables_Vol_IV_Table_2.2B
'O   ' 0.0080 0.0060 3.0485 13.2771 2.2868 5.7011 1.5463 0.3239 0.8670 32.9089 0.2508 International_Tables_Vol_IV_Table_2.2B
'Br  ' -0.3740 2.4560 17.1789 2.1723 5.2358 16.5796 5.6377 0.2609 3.9851 41.4328 2.9557 International_Tables_Vol_IV_Table_2.2B
'P   ' 0.0900 0.0950 6.4345 1.9067 4.1791 27.1570 1.7800 0.5260 1.4908 68.1645 1.1149 International_Tables_Vol_IV_Table_2.2B
'Al  ' 0.0560 0.0520 6.4202 3.0387 1.9002 0.7426 1.5936 31.5472 1.9646 85.0886 1.1151 International_Tables_Vol_IV_Table_2.2B

loop_
_geom_angle_atom_site_label_1
_geom_angle_site_symmetry_1
_geom_angle_atom_site_label_2
_geom_angle_atom_site_label_3
_geom_angle_site_symmetry_3
_geom_angle
_geom_angle_publ_flag
O2 . AL1 O4 . 95.5(4) no
O2 . AL1 O3 . 98.3(3) no
O4 . AL1 O3 . 97.7(4) no
O2 . AL1 O5 . 87.1(4) no
O4 . AL1 O5 . 171.4(4) no
O3 . AL1 O5 . 89.9(3) no
O2 . AL1 O6 . 170.8(4) no
O4 . AL1 O6 . 90.3(4) no
O3 . AL1 O6 . 87.9(3) no
O5 . AL1 O6 . 86.1(4) no
O2 . AL1 O7 . 89.3(3) no
O4 . AL1 O7 . 88.0(3) no
O3 . AL1 O7 . 170.0(3) no
O5 . AL1 O7 . 83.9(3) no
O6 . AL1 O7 . 83.8(3) no
O1 . P1 O2 . 102.8(4) no
O1 . P1 O4 3_466 106.7(4) no
O2 . P1 O4 3_466 112.6(4) no
O1 . P1 O3 5_575 108.1(4) no
O2 . P1 O3 5_575 112.9(4) no
O4 3_466 P1 O3 5_575 112.9(4) no
AL1 . O2 P1 . 151.6(5) no
AL1 . O4 P1 7_666 143.1(5) no
AL1 . O3 P1 5_575 168.0(5) no
AL1 . O5 C1 . 130.6(9) no
AL1 . O6 C2 . 127.5(11) no
AL1 . O7 C3 . 126.3(7) no
O5 . C1 C12 . 119.9(15) no
O5 . C1 H11 . 106.7(16) no
C12 . C1 H11 . 106.8(22) no
O5 . C1 H12 . 106.8(19) no
C12 . C1 H12 . 106.7(19) no
H11 . C1 H12 . 109.7(15) no
O6 . C2 C22 . 116.7(38) no
O6 . C2 H21 . 107.5(14) no
C22 . C2 H21 . 107.5(21) no
O6 . C2 H22 . 107.6(12) no
C22 . C2 H22 . 107.4(28) no
H21 . C2 H22 . 110.0(37) no
O7 . C3 C32 . 112.4(14) no
O7 . C3 H31 . 108.7(10) no
C32 . C3 H31 . 108.8(15) no
O7 . C3 H32 . 108.7(12) no
C32 . C3 H32 . 108.7(15) no
H31 . C3 H32 . 109.5(14) no
O8 . C4 C42 . 125.3(28) no
O8 . C4 H41 . 105.5(16) no
C42 . C4 H41 . 105.3(34) no
O8 . C4 H42 . 105.5(23) no
C42 . C4 H42 . 105.1(37) no
H41 . C4 H42 . 109.7(18) no
C1 . C12 H121 . 109.2(18) no
C1 . C12 H122 . 109.5(20) no
H121 . C12 H122 . 109.4(20) no
C1 . C12 H123 . 109.6(21) no
H121 . C12 H123 . 109.5(20) no
H122 . C12 H123 . 109.7(19) no
C2 . C22 H221 . 109.0(26) no
C2 . C22 H222 . 109.5(49) no
H221 . C22 H222 . 109.3(41) no
C2 . C22 H223 . 109.7(40) no
H221 . C22 H223 . 109.4(54) no
H222 . C22 H223 . 109.8(28) no
C3 . C32 H321 . 109.6(21) no
C3 . C32 H322 . 109.4(18) no
H321 . C32 H322 . 109.4(18) no
C3 . C32 H323 . 109.5(16) no
H321 . C32 H323 . 109.6(20) no
H322 . C32 H323 . 109.2(25) no
C4 . C42 H421 . 109.7(45) no
C4 . C42 H422 . 109.4(47) no
H421 . C42 H422 . 109.1(48) no
C4 . C42 H423 . 109.8(41) no
H421 . C42 H423 . 109.7(57) no

loop_
_geom_bond_atom_site_label_1
_geom_bond_atom_site_label_2
_geom_bond_site_symmetry_2
_geom_bond_distance
_geom_bond_publ_flag
AL1 O2 . 1.822(7) yes
AL1 O4 . 1.820(8) yes
AL1 O3 . 1.804(8) yes
AL1 O5 . 1.953(7) yes
AL1 O6 . 1.974(8) yes
AL1 O7 . 1.935(7) yes
P1 O1 . 1.581(8) yes
P1 O2 . 1.507(7) yes
P1 O4 3_466 1.507(8) yes
P1 O3 5_575 1.497(7) yes
O5 C1 . 1.40(2) yes
O6 C2 . 1.46(2) yes
O7 C3 . 1.46(1) yes
O8 C4 . 1.38(2) yes
C1 C12 . 1.38(2) yes
C1 H11 . 1.00(3) no
C1 H12 . 1.00(2) no
C2 C22 . 1.37(3) yes
C2 H21 . 1.00(3) no
C2 H22 . 1.00(3) no
C3 C32 . 1.45(2) yes
C3 H31 . 1.00(1) no
C3 H32 . 1.00(2) no
C4 C42 . 1.37(3) yes
C4 H41 . 1.00(2) no
C4 H42 . 1.00(3) no
C12 H121 . 1.00(2) no
C12 H122 . 1.00(2) no
C12 H123 . 1.00(2) no
C22 H221 . 1.00(5) no
C22 H222 . 1.00(5) no
C22 H223 . 1.00(4) no
C32 H321 . 1.00(2) no
C32 H322 . 1.00(3) no
C32 H323 . 1.00(2) no
C42 H421 . 1.00(5) no
C42 H422 . 1.01(8) no
C42 H423 . 1.00(5) no
